data_1557995
loop_
_publ_author_name
'Rui-Na, Yang'
'Dong-Mei, Wang'
'Yi-Min, Hou'
'Bao-Yu, Xue'
'Dou-Man, Jin'
'Liao-Rong, Chen'
'Bao-Sheng, Luo'

_publ_section_title
;
 Synthesis, Structure and Characterization of the Binuclear Copper(II)
 Complex [Cu(C6H5COO)2(C5H6N2)]2.(C4H8O)2
;
_journal_name_full 'Acta Chemica Scandinavica'
_journal_page_first 771
_journal_page_last 773
_journal_paper_doi 10.3891/acta.chem.scand.49-0771
_journal_volume 49
_journal_year 1995
_chemical_formula_sum 'C23 H24 Cu N2 O5'
_chemical_formula_weight 471.992
_chemical_name_common
;
[Cu(C6H5COO)2(C5H6N2)]2.(C4H8O)2
;
_space_group_IT_number 2
_space_group_name_Hall '-P 1'
_space_group_name_H-M_alt 'P -1'
_symmetry_cell_setting triclinic
_symmetry_Int_Tables_number 2
_symmetry_space_group_name_Hall '-P 1'
_symmetry_space_group_name_H-M 'P -1'
_cell_angle_alpha 71.99(2)
_cell_angle_beta 89.38(1)
_cell_angle_gamma 81.37(1)
_cell_formula_units_Z 2
_cell_length_a 10.806(1)
_cell_length_b 11.169(3)
_cell_length_c 11.729(2)
_cell_volume 1330.0(5)
_diffrn_ambient_temperature 292
_diffrn_radiation_probe x-ray
_diffrn_radiation_type MoK\a
_diffrn_radiation_wavelength 0.71073
_exptl_absorpt_coefficient_mu 0.850
_exptl_crystal_density_diffrn 1.172
_exptl_crystal_F_000 490
_refine_ls_number_reflns 3671
_refine_ls_R_factor_gt 0.043
_refine_ls_wR_factor_gt 0.049
_cod_data_source_file Acta-Chem-Scand-1995-49-771.cif
_cod_data_source_block 1
_cod_depositor_comments
;
Multiple errors in the atomic coordinates are obvious
but hard to guess the correct values...
x coordinate of O3 changed from -0.244 to -0.0244
;
_cod_database_code 1557995

loop_
_space_group_symop_id
_space_group_symop_operation_xyz
1 x,y,z
2 -x,-y,-z

loop_
_atom_site_label
_atom_site_type_symbol
_atom_site_thermal_displace_type
_atom_site_fract_x
_atom_site_fract_y
_atom_site_fract_z
_atom_site_occupancy
_atom_site_U_iso_or_equiv
_atom_site_calc_flag
_atom_site_refinement_flags
_atom_site_disorder_assembly
_atom_site_disorder_group
Cu Cu Uiso -0.3955(5) -1.0331(5) 0.98599(5) 1.000 0.0398(1) . . . .
O1 O Uiso -0.1966(3) -0.0359(3) 1.0479(3) 1.000 0.0536(9) . . . .
O2 O Uiso -0.1313(3) 0.13461(3) 1.0699(3) 1.000 0.0559(10) . . . .
C1 C Uiso -0.2123(4) 0.0654(4) 1.0767(4) 1.000 0.0418(13) . . . .
O3 O Uiso -0.0244(3) 0.1843(3) 0.8463(3) 1.000 0.0555(10) . . . .
O4 O Uiso -0.0892(4) 0.0128(3) 0.8235(3) 1.000 0.0598(10) . . . .
C11 C Uiso -0.3376(4) 0.1046(4) 1.1193(4) 1.000 0.0431(13) . . . .
C12 C Uiso -0.3594(5) 0.2104(4) 1.1590(4) 1.000 0.0545(13) . . . .
C13 C Uiso -0.4763(6) 0.2479(5) 1.1960(5) 1.000 0.0684(13) . . . .
C14 C Uiso -0.5731(5) 0.1835(6) 1.1901(5) 1.000 0.0709(13) . . . .
C15 C Uiso -0.3155(5) 0.0785(5) 1.1514(5) 1.000 0.0697(13) . . . .
C16 C Uiso -0.4350(5) 0.0386(5) 1.1170(4) 1.000 0.0557(13) . . . .
C2 C Uiso -0.0705(4) 0.1264(4) 0.7850(4) 1.000 0.0456(13) . . . .
C21 C Uiso -0.1053(5) 0.1974(4) 0.6568(4) 1.000 0.0494(13) . . . .
C22 C Uiso -0.1528(7) 0.1387(5) 0.5840(5) 1.000 0.085(3) . . . .
C23 C Uiso -0.1829(8) 0.2030(6) 0.4645(5) 1.000 0.103(3) . . . .
C24 C Uiso -0.1684(7) 0.3270(6) 0.4173(5) 1.000 0.084(3) . . . .
C25 C Uiso -0.1218(6) 0.3867(5) 0.4876(5) 1.000 0.079(3) . . . .
C26 C Uiso -0.0896(5) 0.3224(5) 0.6080(5) 1.000 0.0621(13) . . . .
N1 N Uiso -0.0999(4) -0.2678(3) 0.9538(3) 1.000 0.0447(10) . . . .
N2 N Uiso -0.2003(5) -0.3297(4) 1.1318(4) 1.000 0.0747(13) . . . .
O5 O Uiso 0.4214(4) 0.4572(4) 0.7663(3) 1.000 0.0747(13) . . . .
C31 C Uiso -0.0615(5) -0.2901(4) 0.8510(5) 1.000 0.0557(13) . . . .
C32 C Uiso -0.0852(6) -0.3943(5) 0.8209(5) 1.000 0.0722(13) . . . .
C33 C Uiso -0.1488(6) -0.4801(5) 0.8991(5) 1.000 0.0773(13) . . . .
C34 C Uiso -0.1903(5) -0.4590(4) 1.0009(5) 1.000 0.0659(13) . . . .
C35 C Uiso -0.1649(5) -0.3499(4) 1.0281(5) 1.000 0.0519(13) . . . .
C41 C Uiso 0.4691(7) 0.4701(7) 0.6618(5) 1.000 0.085(3) . . . .
C42 C Uiso 0.5947(8) 0.3950(10) 0.6809(7) 1.000 0.160(4) . . . .
C43 C Uiso 0.6070(8) 0.3147(7) 0.8034(6) 1.000 0.112(3) . . . .
C44 C Uiso 0.5162(7) 0.3817(7) 0.8643(6) 1.000 0.096(3) . . . .

loop_
_atom_type_symbol
_atom_type_description
_atom_type_scat_dispersion_real
_atom_type_scat_dispersion_imag
_atom_type_scat_source
C C 0.0033 0.0016 ' International Tables Vol C Tables 4.2.6.8 and 6.1.1.4'
Cu Cu 0.3201 1.2651 ' International Tables Vol C Tables 4.2.6.8 and 6.1.1.4'
N N 0.0061 0.0033 ' International Tables Vol C Tables 4.2.6.8 and 6.1.1.4'
O O 0.0106 0.0060 ' International Tables Vol C Tables 4.2.6.8 and 6.1.1.4'

loop_
_geom_angle_atom_site_label_1
_geom_angle_atom_site_label_2
_geom_angle_atom_site_label_3
_geom_angle
_geom_angle_site_symmetry_1
_geom_angle_site_symmetry_2
_geom_angle_site_symmetry_3
_geom_angle_publ_flag
O1 Cu C16 81.8(2) 1_545 . 1_545 yes
O1 Cu C16 164.8(2) 1_545 . 2_447 yes
C16 Cu C16 112.9(3) 1_545 . 2_447 yes
Cu O1 C1 99.4(3) 1_565 . . yes
O1 C1 O2 124.4(4) . . . yes
O1 C1 C11 117.4(4) . . . yes
O1 C1 C15 115.3(4) . . . yes
O2 C1 C11 118.2(4) . . . yes
O2 C1 C15 117.9(4) . . . yes
C11 C1 C15 17.3(3) . . . no
C1 C11 C12 120.6(4) . . . no
C1 C11 C15 73.6(9) . . . no
C1 C11 C16 120.7(4) . . . no
C12 C11 C15 97.2(10) . . . no
C12 C11 C16 118.7(4) . . . no
C15 C11 C16 100.8(10) . . . no
C11 C12 C13 120.4(5) . . . no
C11 C12 C15 17.0(3) . . . no
C13 C12 C15 123.6(5) . . . no
C12 C13 C14 120.3(5) . . . no
C1 C15 C11 89.0(10) . . . no
C1 C15 C12 116.6(5) . . . no
C1 C15 C16 115.0(5) . . . no
C11 C15 C12 65.8(9) . . . no
C11 C15 C16 62.6(9) . . . no
C12 C15 C16 103.3(4) . . . no
C11 C16 C15 16.6(3) . . . no
Cu C16 C11 103.7(4) 1_565 . . yes
Cu C16 C11 145.0(4) 2_447 . . yes
Cu C16 C15 107.2(4) 1_565 . . yes
Cu C16 C15 161.4(4) 2_447 . . yes
Cu C16 Cu 67.1(2) 1_565 . 2_447 yes
O3 C2 O4 124.9(4) . . . yes
O3 C2 C21 117.7(4) . . . yes
O4 C2 C21 117.4(4) . . . yes
C2 C21 C22 120.6(4) . . . no
C2 C21 C26 121.1(4) . . . no
C22 C21 C26 118.2(5) . . . no
C21 C22 C23 121.0(6) . . . no
C22 C23 C24 120.4(6) . . . no
C23 C24 C25 119.5(5) . . . no
C24 C25 C26 120.7(6) . . . no
C21 C26 C25 120.2(5) . . . no
C31 N1 C35 118.3(4) . . . yes
C41 O5 C44 110.5(5) . . . yes
N1 C31 C32 122.8(5) . . . yes
C31 C32 C33 118.6(5) . . . no
C32 C33 C34 119.9(5) . . . no
C33 C34 C35 119.8(5) . . . no
N1 C35 C34 120.6(5) . . . yes
N2 C35 C34 121.0(5) . . . yes
N1 C35 N2 118.4(4) . . . yes
O5 C41 C42 107.7(6) . . . yes
C41 C42 C43 107.8(7) . . . no
C42 C43 C44 103.6(7) . . . no
O5 C44 C43 103.2(5) . . . yes

loop_
_geom_bond_atom_site_label_1
_geom_bond_atom_site_label_2
_geom_bond_distance
_geom_bond_site_symmetry_1
_geom_bond_site_symmetry_2
_geom_bond_publ_flag
Cu O1 2.269(6) . 1_545 yes
Cu C16 1.957(6) . 1_545 yes
Cu C16 2.224(7) . 2_447 yes
O1 C1 1.265(6) . . yes
O2 C1 1.238(5) . . yes
C1 C11 1.489(6) . . no
C1 C15 1.429(7) . . no
O3 C2 1.255(6) . . yes
O4 C2 1.255(6) . . yes
C11 C16 1.378(7) . . no
C11 C12 1.387(7) . . no
C11 C15 0.444(7) . . no
C12 C13 1.379(8) . . no
C12 C15 1.508(7) . . no
C13 C14 1.369(9) . . no
C15 C16 1.525(8) . . no
C2 C21 1.489(6) . . no
C21 C22 1.371(8) . . no
C21 C26 1.371(7) . . no
C22 C23 1.380(8) . . no
C23 C24 1.356(10) . . no
C24 C25 1.352(9) . . no
C25 C26 1.393(8) . . no
N1 C31 1.354(6) . . yes
N1 C35 1.334(7) . . yes
N2 C35 1.346(7) . . yes
O5 C41 1.299(7) . . yes
O5 C44 1.500(8) . . yes
C31 C32 1.375(8) . . no
C32 C33 1.368(8) . . no
C33 C34 1.347(8) . . no
C34 C35 1.416(7) . . no
C41 C42 1.464(12) . . no
C42 C43 1.435(11) . . no
C43 C44 1.459(11) . . no

loop_
_geom_torsion_atom_site_label_1
_geom_torsion_atom_site_label_2
_geom_torsion_atom_site_label_3
_geom_torsion_atom_site_label_4
_geom_torsion
_geom_torsion_site_symmetry_1
_geom_torsion_site_symmetry_2
_geom_torsion_site_symmetry_3
_geom_torsion_site_symmetry_4
_geom_torsion_publ_flag
Cu O1 C1 O2 -149.2(4) 1_565 . . . no
Cu O1 C1 C11 29.6(4) 1_565 . . . no
Cu O1 C1 C15 48.8(4) 1_565 . . . no
O1 C1 C11 C12 176.2(4) . . . . no
O1 C1 C11 C15 87.5(10) . . . . no
O1 C1 C11 C16 -5.6(6) . . . . no
O2 C1 C11 C12 -4.9(7) . . . . no
O2 C1 C11 C15 -93.7(10) . . . . no
O2 C1 C11 C16 173.3(4) . . . . no
C15 C1 C11 C12 88.7(10) . . . . no
C15 C1 C11 C16 -93.1(11) . . . . no
O1 C1 C15 C11 -101.1(10) . . . . no
O1 C1 C15 C12 -163.3(4) . . . . no
O1 C1 C15 C16 -42.2(6) . . . . no
O2 C1 C15 C11 95.7(10) . . . . no
O2 C1 C15 C12 33.4(7) . . . . no
O2 C1 C15 C16 154.6(4) . . . . no
C11 C1 C15 C12 -62.2(9) . . . . no
C11 C1 C15 C16 58.9(9) . . . . no
C1 C11 C12 C13 178.6(4) . . . . no
C1 C11 C12 C15 -75.2(10) . . . . no
C15 C11 C12 C13 -106.2(10) . . . . no
C16 C11 C12 C13 0.4(7) . . . . no
C16 C11 C12 C15 106.5(11) . . . . no
C1 C11 C15 C12 119.8(4) . . . . no
C1 C11 C15 C16 -119.0(5) . . . . no
C12 C11 C15 C1 -119.8(4) . . . . no
C12 C11 C15 C16 121.1(6) . . . . no
C16 C11 C15 C1 119.0(5) . . . . no
C16 C11 C15 C12 -121.1(6) . . . . no
C1 C11 C16 C15 77.3(10) . . . . no
C1 C11 C16 Cu -27.3(5) . . . 1_565 no
C1 C11 C16 Cu -96.8(8) . . . 2_447 no
C12 C11 C16 C15 -104.5(11) . . . . no
C12 C11 C16 Cu 150.9(4) . . . 1_565 no
C12 C11 C16 Cu 81.5(8) . . . 2_447 no
C15 C11 C16 Cu -104.6(10) . . . 1_565 no
C15 C11 C16 Cu -174.1(10) . . . 2_447 no
C11 C12 C13 C14 -2.2(8) . . . . no
C15 C12 C13 C14 -21.9(8) . . . . no
C11 C12 C15 C1 75.8(10) . . . . no
C11 C12 C15 C16 -51.3(9) . . . . no
C13 C12 C15 C1 160.2(5) . . . . no
C13 C12 C15 C11 84.4(11) . . . . no
C13 C12 C15 C16 33.0(6) . . . . no
C1 C15 C16 C11 -74.7(10) . . . . no
C1 C15 C16 Cu 5.2(6) . . . 1_565 no
C11 C15 C16 Cu 79.9(10) . . . 1_565 no
C12 C15 C16 C11 53.4(9) . . . . no
C12 C15 C16 Cu 133.3(4) . . . 1_565 no
O3 C2 C21 C22 178.2(5) . . . . no
O3 C2 C21 C26 -1.1(7) . . . . no
O4 C2 C21 C22 -1.6(8) . . . . no
O4 C2 C21 C26 179.1(5) . . . . no
C2 C21 C22 C23 -178.7(6) . . . . no
C26 C21 C22 C23 0.7(10) . . . . no
C2 C21 C26 C25 179.5(5) . . . . no
C22 C21 C26 C25 0.2(9) . . . . no
C21 C22 C23 C24 -1.4(12) . . . . no
C22 C23 C24 C25 1.3(12) . . . . no
C23 C24 C25 C26 -0.5(11) . . . . no
C24 C25 C26 C21 -0.2(9) . . . . no
C35 N1 C31 C32 -0.9(8) . . . . no
C31 N1 C35 N2 178.3(5) . . . . no
C31 N1 C35 C34 1.4(7) . . . . no
C41 O5 C44 C43 -20.1(8) . . . . no
C44 O5 C41 C42 5.1(8) . . . . no
N1 C31 C32 C33 -1.0(9) . . . . no
C31 C32 C33 C34 2.3(9) . . . . no
C32 C33 C34 C35 -1.7(9) . . . . no
C33 C34 C35 N2 -176.9(5) . . . . no
C33 C34 C35 N1 -0.1(8) . . . . no
O5 C41 C42 C43 12.3(10) . . . . no
C41 C42 C43 C44 -24.3(10) . . . . no
C42 C43 C44 O5 26.0(8) . . . . no
